data_4109446
loop_
_publ_author_name
'Nicholas A. Foley'
'Marty Lail'
'John P. Lee'
'T. Brent Gunnoe'
'Thomas R. Cundari'
'Jeffrey L. Petersen'

_publ_contact_author_address
;Department of Chemistry
North Carolina State University
Raleigh, North Carolina 27695-8204
;
_publ_contact_author_email brent_gunnoe@ncsu.edu
_publ_contact_author_fax 919-515-8909
_publ_contact_author_name 'T. Brent Gunnoe'
_publ_contact_author_phone 919-515-8980
_publ_section_title
;
 Comparative Reactivity of TpRu(L)(NCMe)Ph (L = CO or PMe3): Impact of
 Ancillary Ligand L on Activation of Carbon-Hydrogen Bonds Including
 Catalytic Hydroarylation and Hydrovinylation/Oligomerization of Ethylene
;
_journal_name_full 'Journal of the American Chemical Society'
_journal_page_first 6765
_journal_page_last 6781
_journal_paper_doi 10.1021/ja068542p
_journal_volume 129
_journal_year 2007
_chemical_formula_sum 'C14 H22 B Cl N7 P Ru'
_chemical_formula_weight 466.69
_chemical_name_systematic
; 
 ? 
;
_space_group_IT_number 14
_symmetry_cell_setting monoclinic
_symmetry_space_group_name_Hall '-P 2ybc'
_symmetry_space_group_name_H-M 'P 1 21/c 1'
_atom_sites_solution_hydrogens geom
_atom_sites_solution_primary direct
_atom_sites_solution_secondary difmap
_audit_creation_method SHELXL-97
_cell_angle_alpha 90.00
_cell_angle_beta 90.602(1)
_cell_angle_gamma 90.00
_cell_formula_units_Z 8
_cell_length_a 18.9321(11)
_cell_length_b 13.6242(7)
_cell_length_c 15.8706(9)
_cell_measurement_reflns_used 9236
_cell_measurement_temperature 293(2)
_cell_measurement_theta_max 27.51
_cell_measurement_theta_min 2.78
_cell_volume 4093.4(4)
_computing_structure_refinement 'SHELXL-97 (Sheldrick, 1997)'
_computing_structure_solution 'SHELXS-97 (Sheldrick, 1990)'
_diffrn_ambient_temperature 293(2)
_diffrn_measured_fraction_theta_full 0.976
_diffrn_measured_fraction_theta_max 0.976
_diffrn_radiation_monochromator graphite
_diffrn_radiation_source 'fine-focus sealed tube'
_diffrn_radiation_type MoK\a
_diffrn_radiation_wavelength 0.71073
_diffrn_reflns_av_R_equivalents 0.0324
_diffrn_reflns_av_sigmaI/netI 0.0399
_diffrn_reflns_limit_h_max 24
_diffrn_reflns_limit_h_min -24
_diffrn_reflns_limit_k_max 17
_diffrn_reflns_limit_k_min -15
_diffrn_reflns_limit_l_max 20
_diffrn_reflns_limit_l_min -20
_diffrn_reflns_number 27620
_diffrn_reflns_theta_full 27.58
_diffrn_reflns_theta_max 27.58
_diffrn_reflns_theta_min 1.08
_exptl_absorpt_coefficient_mu 0.986
_exptl_absorpt_correction_type semi-empirical
_exptl_absorpt_process_details SADABS
_exptl_crystal_colour yellow
_exptl_crystal_density_diffrn 1.515
_exptl_crystal_F_000 1888
_exptl_crystal_size_max 0.40
_exptl_crystal_size_mid 0.38
_exptl_crystal_size_min 0.24
_refine_diff_density_max 0.897
_refine_diff_density_min -0.432
_refine_diff_density_rms 0.089
_refine_ls_extinction_method none
_refine_ls_goodness_of_fit_ref 1.116
_refine_ls_hydrogen_treatment riding
_refine_ls_matrix_type full
_refine_ls_number_parameters 459
_refine_ls_number_reflns 9264
_refine_ls_number_restraints 0
_refine_ls_restrained_S_all 1.116
_refine_ls_R_factor_all 0.0542
_refine_ls_R_factor_gt 0.0403
_refine_ls_shift/su_max 0.015
_refine_ls_shift/su_mean 0.000
_refine_ls_structure_factor_coef Fsqd
_refine_ls_weighting_details 'calc w=1/[\s^2^(Fo^2^)+(0.0478P)^2^+2.5237P] where P=(Fo^2^+2Fc^2^)/3'
_refine_ls_weighting_scheme calc
_refine_ls_wR_factor_gt 0.1035
_refine_ls_wR_factor_ref 0.1173
_reflns_number_gt 7213
_reflns_number_total 9264
_reflns_threshold_expression >2sigma(I)
_cod_data_source_file ja068542psi20061128_030216_2.cif
_cod_data_source_block TpRu(PMe3)(NCMe)Cl
_cod_database_code 4109446

loop_
_symmetry_equiv_pos_as_xyz
'x, y, z'
'-x, y+1/2, -z+1/2'
'-x, -y, -z'
'x, -y-1/2, z-1/2'

loop_
_atom_site_label
_atom_site_type_symbol
_atom_site_fract_x
_atom_site_fract_y
_atom_site_fract_z
_atom_site_U_iso_or_equiv
_atom_site_adp_type
_atom_site_occupancy
_atom_site_symmetry_multiplicity
_atom_site_calc_flag
_atom_site_refinement_flags
Ru1 Ru 0.099584(14) 0.189743(17) 0.188769(17) 0.04769(9) Uani 1 1 d .
Cl1 Cl -0.01285(5) 0.21956(7) 0.11779(6) 0.0649(2) Uani 1 1 d .
P1 P 0.16155(6) 0.25303(7) 0.07919(7) 0.0628(2) Uani 1 1 d .
N1 N 0.18904(14) 0.1593(2) 0.25907(18) 0.0542(6) Uani 1 1 d .
N2 N 0.19448(16) 0.0700(2) 0.2975(2) 0.0601(7) Uani 1 1 d .
N3 N 0.10447(16) 0.0487(2) 0.14035(19) 0.0562(7) Uani 1 1 d .
N4 N 0.12290(16) -0.0261(2) 0.1932(2) 0.0609(7) Uani 1 1 d .
N5 N 0.04408(15) 0.12609(19) 0.29128(18) 0.0528(6) Uani 1 1 d .
N6 N 0.06705(16) 0.0377(2) 0.3229(2) 0.0599(7) Uani 1 1 d .
N7 N 0.09020(16) 0.32098(19) 0.24481(19) 0.0543(6) Uani 1 1 d .
C1 C 0.2450(2) 0.2110(3) 0.2848(3) 0.0656(9) Uani 1 1 d .
H1 H 0.2540 0.2754 0.2690 0.079 Uiso 1 1 calc R
C2 C 0.2878(2) 0.1562(3) 0.3380(3) 0.0764(11) Uani 1 1 d .
H2 H 0.3303 0.1749 0.3632 0.092 Uiso 1 1 calc R
C3 C 0.2538(2) 0.0684(3) 0.3450(3) 0.0746(11) Uani 1 1 d .
H3 H 0.2691 0.0157 0.3776 0.090 Uiso 1 1 calc R
C4 C 0.0890(2) 0.0086(3) 0.0659(3) 0.0700(10) Uani 1 1 d .
H4 H 0.0752 0.0433 0.0180 0.084 Uiso 1 1 calc R
C5 C 0.0963(2) -0.0928(3) 0.0704(3) 0.0837(13) Uani 1 1 d .
H5 H 0.0884 -0.1380 0.0273 0.100 Uiso 1 1 calc R
C6 C 0.1174(2) -0.1121(3) 0.1504(3) 0.0762(12) Uani 1 1 d .
H6 H 0.1265 -0.1741 0.1725 0.091 Uiso 1 1 calc R
C7 C -0.0137(2) 0.1482(3) 0.3330(2) 0.0647(9) Uani 1 1 d .
H7 H -0.0400 0.2051 0.3249 0.078 Uiso 1 1 calc R
C8 C -0.0300(3) 0.0754(3) 0.3902(3) 0.0798(12) Uani 1 1 d .
H8 H -0.0682 0.0737 0.4265 0.096 Uiso 1 1 calc R
C9 C 0.0221(2) 0.0064(3) 0.3820(3) 0.0741(11) Uani 1 1 d .
H9 H 0.0257 -0.0520 0.4121 0.089 Uiso 1 1 calc R
C10 C 0.08194(18) 0.3925(2) 0.2794(2) 0.0554(8) Uani 1 1 d .
C11 C 0.0701(2) 0.4837(3) 0.3242(3) 0.0727(11) Uani 1 1 d .
H11A H 0.0209 0.4893 0.3376 0.109 Uiso 1 1 calc R
H11B H 0.0837 0.5380 0.2893 0.109 Uiso 1 1 calc R
H11C H 0.0978 0.4842 0.3752 0.109 Uiso 1 1 calc R
C12 C 0.2437(3) 0.1880(3) 0.0559(4) 0.0937(15) Uani 1 1 d .
H12A H 0.2687 0.2226 0.0128 0.140 Uiso 1 1 calc R
H12B H 0.2329 0.1229 0.0368 0.140 Uiso 1 1 calc R
H12C H 0.2725 0.1846 0.1060 0.140 Uiso 1 1 calc R
C13 C 0.1186(3) 0.2603(5) -0.0237(3) 0.1033(18) Uani 1 1 d .
H13A H 0.0748 0.2951 -0.0189 0.155 Uiso 1 1 calc R
H13B H 0.1096 0.1952 -0.0445 0.155 Uiso 1 1 calc R
H13C H 0.1488 0.2943 -0.0622 0.155 Uiso 1 1 calc R
C14 C 0.1915(3) 0.3796(3) 0.0910(3) 0.0889(14) Uani 1 1 d .
H14A H 0.2221 0.3961 0.0453 0.133 Uiso 1 1 calc R
H14B H 0.2167 0.3865 0.1435 0.133 Uiso 1 1 calc R
H14C H 0.1514 0.4227 0.0905 0.133 Uiso 1 1 calc R
B1 B 0.1350(2) -0.0065(3) 0.2874(3) 0.0636(10) Uani 1 1 d .
H1A H 0.1473 -0.0673 0.3171 0.076 Uiso 1 1 calc R
Ru2 Ru 0.400051(14) 0.689939(17) 0.186161(17) 0.04743(9) Uani 1 1 d .
Cl2 Cl 0.51222(5) 0.71986(7) 0.11775(6) 0.0655(2) Uani 1 1 d .
P2 P 0.33777(6) 0.75282(7) 0.07510(6) 0.0625(2) Uani 1 1 d .
N8 N 0.31059(14) 0.6595(2) 0.25405(18) 0.0541(6) Uani 1 1 d .
N9 N 0.30529(16) 0.5700(2) 0.2924(2) 0.0605(7) Uani 1 1 d .
N10 N 0.39528(15) 0.5489(2) 0.13790(18) 0.0551(6) Uani 1 1 d .
N11 N 0.37724(16) 0.4738(2) 0.1904(2) 0.0609(7) Uani 1 1 d .
N12 N 0.45567(15) 0.62687(19) 0.28994(17) 0.0522(6) Uani 1 1 d .
N13 N 0.43283(16) 0.5382(2) 0.32134(19) 0.0591(7) Uani 1 1 d .
N14 N 0.40947(15) 0.82154(19) 0.24232(19) 0.0532(6) Uani 1 1 d .
C15 C 0.2551(2) 0.7118(3) 0.2779(3) 0.0644(9) Uani 1 1 d .
H15 H 0.2463 0.7764 0.2620 0.077 Uiso 1 1 calc R
C16 C 0.2119(2) 0.6562(3) 0.3304(3) 0.0765(11) Uani 1 1 d .
H16 H 0.1695 0.6751 0.3547 0.092 Uiso 1 1 calc R
C17 C 0.2456(2) 0.5682(3) 0.3380(3) 0.0744(11) Uani 1 1 d .
H17 H 0.2298 0.5153 0.3697 0.089 Uiso 1 1 calc R
C18 C 0.4116(2) 0.5085(3) 0.0641(3) 0.0715(10) Uani 1 1 d .
H18 H 0.4257 0.5431 0.0166 0.086 Uiso 1 1 calc R
C19 C 0.4044(3) 0.4070(3) 0.0687(3) 0.0854(13) Uani 1 1 d .
H19 H 0.4127 0.3617 0.0261 0.102 Uiso 1 1 calc R
C20 C 0.3831(2) 0.3882(3) 0.1478(3) 0.0762(12) Uani 1 1 d .
H20 H 0.3740 0.3262 0.1696 0.091 Uiso 1 1 calc R
C21 C 0.5137(2) 0.6490(3) 0.3328(3) 0.0654(9) Uani 1 1 d .
H21 H 0.5404 0.7054 0.3247 0.078 Uiso 1 1 calc R
C22 C 0.5298(2) 0.5761(3) 0.3921(3) 0.0795(12) Uani 1 1 d .
H22 H 0.5675 0.5747 0.4301 0.095 Uiso 1 1 calc R
C23 C 0.4780(2) 0.5078(3) 0.3818(3) 0.0736(11) Uani 1 1 d .
H23 H 0.4744 0.4494 0.4117 0.088 Uiso 1 1 calc R
C24 C 0.41790(18) 0.8933(2) 0.2764(2) 0.0555(8) Uani 1 1 d .
C25 C 0.4295(2) 0.9848(3) 0.3205(3) 0.0722(11) Uani 1 1 d .
H25A H 0.4081 0.9816 0.3750 0.108 Uiso 1 1 calc R
H25B H 0.4089 1.0377 0.2887 0.108 Uiso 1 1 calc R
H25C H 0.4794 0.9959 0.3271 0.108 Uiso 1 1 calc R
C26 C 0.3084(3) 0.8792(3) 0.0854(3) 0.0896(14) Uani 1 1 d .
H26A H 0.3487 0.9218 0.0877 0.134 Uiso 1 1 calc R
H26B H 0.2817 0.8861 0.1361 0.134 Uiso 1 1 calc R
H26C H 0.2793 0.8963 0.0377 0.134 Uiso 1 1 calc R
C27 C 0.3800(3) 0.7583(5) -0.0273(3) 0.1031(18) Uani 1 1 d .
H27A H 0.3449 0.7697 -0.0703 0.155 Uiso 1 1 calc R
H27B H 0.4037 0.6974 -0.0381 0.155 Uiso 1 1 calc R
H27C H 0.4138 0.8109 -0.0275 0.155 Uiso 1 1 calc R
C28 C 0.2561(3) 0.6884(3) 0.0504(3) 0.0915(15) Uani 1 1 d .
H28A H 0.2255 0.6904 0.0983 0.137 Uiso 1 1 calc R
H28B H 0.2664 0.6213 0.0366 0.137 Uiso 1 1 calc R
H28C H 0.2331 0.7194 0.0032 0.137 Uiso 1 1 calc R
B2 B 0.3650(2) 0.4938(3) 0.2848(3) 0.0621(10) Uani 1 1 d .
H2A H 0.3528 0.4330 0.3143 0.075 Uiso 1 1 calc R

loop_
_atom_site_aniso_label
_atom_site_aniso_U_11
_atom_site_aniso_U_22
_atom_site_aniso_U_33
_atom_site_aniso_U_23
_atom_site_aniso_U_13
_atom_site_aniso_U_12
Ru1 0.04388(15) 0.04147(13) 0.05767(17) -0.00030(10) -0.00130(11) -0.00155(9)
Cl1 0.0559(5) 0.0569(4) 0.0817(6) 0.0068(4) -0.0143(4) -0.0013(4)
P1 0.0602(6) 0.0604(5) 0.0678(6) 0.0059(4) 0.0054(4) -0.0061(4)
N1 0.0441(15) 0.0521(14) 0.0662(17) -0.0034(13) -0.0014(12) 0.0015(12)
N2 0.0493(16) 0.0549(15) 0.0760(19) 0.0011(14) -0.0078(14) 0.0059(12)
N3 0.0517(16) 0.0501(14) 0.0668(17) -0.0054(13) 0.0007(13) -0.0009(12)
N4 0.0491(16) 0.0445(14) 0.089(2) -0.0054(14) -0.0010(14) 0.0004(12)
N5 0.0473(15) 0.0487(13) 0.0625(16) 0.0005(12) 0.0000(12) 0.0001(11)
N6 0.0580(17) 0.0521(15) 0.0696(18) 0.0092(13) -0.0022(14) 0.0005(13)
N7 0.0504(16) 0.0478(14) 0.0647(17) -0.0001(12) -0.0033(13) -0.0015(11)
C1 0.050(2) 0.067(2) 0.080(2) -0.0133(19) 0.0001(18) -0.0056(17)
C2 0.048(2) 0.084(3) 0.097(3) -0.016(2) -0.017(2) 0.006(2)
C3 0.054(2) 0.075(2) 0.094(3) 0.001(2) -0.016(2) 0.0126(19)
C4 0.066(2) 0.072(2) 0.071(2) -0.0154(19) -0.0008(19) -0.0076(19)
C5 0.069(3) 0.072(2) 0.110(4) -0.037(2) -0.001(2) 0.001(2)
C6 0.061(2) 0.0472(18) 0.120(4) -0.019(2) -0.001(2) 0.0023(16)
C7 0.057(2) 0.064(2) 0.073(2) -0.0052(18) 0.0100(18) 0.0035(17)
C8 0.075(3) 0.092(3) 0.073(3) 0.003(2) 0.020(2) -0.009(2)
C9 0.079(3) 0.071(2) 0.072(2) 0.016(2) 0.006(2) -0.008(2)
C10 0.0471(18) 0.0475(16) 0.072(2) 0.0001(15) -0.0014(15) -0.0017(14)
C11 0.061(2) 0.0550(19) 0.102(3) -0.019(2) -0.003(2) 0.0022(17)
C12 0.089(4) 0.092(3) 0.101(4) 0.004(3) 0.030(3) 0.008(3)
C13 0.101(4) 0.137(5) 0.071(3) 0.031(3) -0.009(3) -0.029(3)
C14 0.094(3) 0.066(2) 0.107(3) 0.015(2) 0.020(3) -0.016(2)
B1 0.056(2) 0.0486(19) 0.086(3) 0.0070(19) -0.007(2) 0.0037(17)
Ru2 0.04436(15) 0.04183(13) 0.05620(16) -0.00102(10) 0.00534(11) 0.00160(9)
Cl2 0.0576(5) 0.0579(4) 0.0813(6) 0.0069(4) 0.0192(4) 0.0015(4)
P2 0.0609(6) 0.0619(5) 0.0648(5) 0.0056(4) -0.0010(4) 0.0066(4)
N8 0.0436(14) 0.0526(14) 0.0661(17) -0.0067(13) 0.0036(12) -0.0020(12)
N9 0.0484(16) 0.0527(15) 0.081(2) 0.0011(14) 0.0117(14) -0.0063(12)
N10 0.0509(15) 0.0511(14) 0.0634(16) -0.0080(12) 0.0015(13) 0.0009(12)
N11 0.0504(16) 0.0443(13) 0.088(2) -0.0075(13) 0.0051(15) -0.0001(12)
N12 0.0504(15) 0.0465(13) 0.0597(15) -0.0011(12) 0.0035(12) -0.0011(11)
N13 0.0569(17) 0.0515(15) 0.0690(18) 0.0086(13) 0.0078(14) 0.0011(13)
N14 0.0488(16) 0.0471(14) 0.0640(17) 0.0006(12) 0.0067(13) 0.0034(11)
C15 0.050(2) 0.065(2) 0.079(2) -0.0124(18) 0.0014(18) 0.0056(16)
C16 0.048(2) 0.086(3) 0.096(3) -0.016(2) 0.019(2) -0.003(2)
C17 0.054(2) 0.076(2) 0.093(3) -0.002(2) 0.020(2) -0.0129(19)
C18 0.068(2) 0.073(2) 0.073(2) -0.0192(19) 0.0015(19) 0.0073(19)
C19 0.073(3) 0.074(3) 0.109(4) -0.041(3) 0.002(3) 0.003(2)
C20 0.059(2) 0.0493(18) 0.120(4) -0.021(2) 0.004(2) -0.0028(16)
C21 0.057(2) 0.066(2) 0.073(2) -0.0037(18) -0.0050(18) -0.0040(17)
C22 0.071(3) 0.092(3) 0.075(3) 0.001(2) -0.018(2) 0.006(2)
C23 0.075(3) 0.074(2) 0.071(2) 0.017(2) 0.000(2) 0.010(2)
C24 0.0476(18) 0.0466(16) 0.072(2) -0.0002(15) 0.0075(15) 0.0017(13)
C25 0.065(2) 0.0537(19) 0.099(3) -0.0178(19) 0.012(2) -0.0020(17)
C26 0.100(4) 0.068(2) 0.100(3) 0.010(2) -0.018(3) 0.017(2)
C27 0.104(4) 0.135(5) 0.071(3) 0.028(3) 0.019(3) 0.032(3)
C28 0.090(4) 0.093(3) 0.092(3) 0.000(2) -0.024(3) -0.007(3)
B2 0.053(2) 0.0480(19) 0.085(3) 0.0066(19) 0.012(2) -0.0044(17)

loop_
_atom_type_symbol
_atom_type_description
_atom_type_scat_dispersion_real
_atom_type_scat_dispersion_imag
_atom_type_scat_source
C C 0.0033 0.0016 'International Tables Vol C Tables 4.2.6.8 and 6.1.1.4'
H H 0.0000 0.0000 'International Tables Vol C Tables 4.2.6.8 and 6.1.1.4'
N N 0.0061 0.0033 'International Tables Vol C Tables 4.2.6.8 and 6.1.1.4'
P P 0.1023 0.0942 'International Tables Vol C Tables 4.2.6.8 and 6.1.1.4'
Cl Cl 0.1484 0.1585 'International Tables Vol C Tables 4.2.6.8 and 6.1.1.4'
Ru Ru -1.2594 0.8363 'International Tables Vol C Tables 4.2.6.8 and 6.1.1.4'
B B 0.0013 0.0007 'International Tables Vol C Tables 4.2.6.8 and 6.1.1.4'

loop_
_geom_angle_atom_site_label_1
_geom_angle_atom_site_label_2
_geom_angle_atom_site_label_3
_geom_angle
N7 Ru1 N1 90.87(11)
N7 Ru1 N3 174.70(12)
N1 Ru1 N3 88.56(11)
N7 Ru1 N5 88.71(11)
N1 Ru1 N5 85.06(11)
N3 Ru1 N5 85.99(11)
N7 Ru1 P1 92.86(9)
N1 Ru1 P1 93.58(9)
N3 Ru1 P1 92.43(9)
N5 Ru1 P1 177.94(8)
N7 Ru1 Cl1 88.59(9)
N1 Ru1 Cl1 174.21(9)
N3 Ru1 Cl1 91.45(9)
N5 Ru1 Cl1 89.16(8)
P1 Ru1 Cl1 92.20(4)
C13 P1 C14 100.2(3)
C13 P1 C12 102.6(3)
C14 P1 C12 102.4(2)
C13 P1 Ru1 118.50(18)
C14 P1 Ru1 116.18(16)
C12 P1 Ru1 114.61(17)
C1 N1 N2 106.1(3)
C1 N1 Ru1 134.9(3)
N2 N1 Ru1 118.6(2)
C3 N2 N1 108.9(3)
C3 N2 B1 130.6(3)
N1 N2 B1 120.4(3)
C4 N3 N4 106.9(3)
C4 N3 Ru1 134.4(3)
N4 N3 Ru1 118.5(2)
C6 N4 N3 108.7(3)
C6 N4 B1 130.4(3)
N3 N4 B1 120.3(3)
C7 N5 N6 106.1(3)
C7 N5 Ru1 135.1(2)
N6 N5 Ru1 118.6(2)
C9 N6 N5 109.4(3)
C9 N6 B1 132.2(3)
N5 N6 B1 118.3(3)
C10 N7 Ru1 175.9(3)
N1 C1 C2 111.2(4)
C3 C2 C1 104.4(4)
N2 C3 C2 109.4(4)
N3 C4 C5 110.0(4)
C6 C5 C4 105.6(4)
C5 C6 N4 108.8(4)
N5 C7 C8 111.0(4)
C9 C8 C7 105.4(4)
N6 C9 C8 108.1(4)
N7 C10 C11 179.0(4)
N6 B1 N4 108.0(3)
N6 B1 N2 108.1(3)
N4 B1 N2 108.7(3)
N14 Ru2 N8 91.00(11)
N14 Ru2 N10 174.66(12)
N8 Ru2 N10 88.49(11)
N14 Ru2 N12 88.63(11)
N8 Ru2 N12 85.22(11)
N10 Ru2 N12 86.03(11)
N14 Ru2 P2 92.89(9)
N8 Ru2 P2 93.37(9)
N10 Ru2 P2 92.45(9)
N12 Ru2 P2 177.94(8)
N14 Ru2 Cl2 88.54(9)
N8 Ru2 Cl2 174.40(9)
N10 Ru2 Cl2 91.45(8)
N12 Ru2 Cl2 89.19(8)
P2 Ru2 Cl2 92.23(4)
C26 P2 C28 102.5(2)
C26 P2 C27 100.3(3)
C28 P2 C27 102.0(3)
C26 P2 Ru2 116.32(16)
C28 P2 Ru2 114.69(17)
C27 P2 Ru2 118.53(18)
C15 N8 N9 106.9(3)
C15 N8 Ru2 134.3(3)
N9 N8 Ru2 118.5(2)
C17 N9 N8 108.7(3)
C17 N9 B2 130.5(3)
N8 N9 B2 120.6(3)
C18 N10 N11 106.8(3)
C18 N10 Ru2 134.3(3)
N11 N10 Ru2 118.7(2)
C20 N11 N10 108.6(3)
C20 N11 B2 130.6(3)
N10 N11 B2 120.1(3)
C21 N12 N13 106.0(3)
C21 N12 Ru2 135.2(2)
N13 N12 Ru2 118.7(2)
C23 N13 N12 109.2(3)
C23 N13 B2 132.4(3)
N12 N13 B2 118.4(3)
C24 N14 Ru2 176.1(3)
N8 C15 C16 110.4(4)
C17 C16 C15 104.7(3)
N9 C17 C16 109.3(4)
N10 C18 C19 109.9(4)
C20 C19 C18 105.6(4)
C19 C20 N11 109.1(4)
N12 C21 C22 111.0(4)
C23 C22 C21 104.7(4)
N13 C23 C22 109.1(4)
N14 C24 C25 179.3(4)
N13 B2 N9 108.5(3)
N13 B2 N11 107.8(3)
N9 B2 N11 108.2(3)

loop_
_geom_bond_atom_site_label_1
_geom_bond_atom_site_label_2
_geom_bond_distance
Ru1 N7 2.006(3)
Ru1 N1 2.060(3)
Ru1 N3 2.071(3)
Ru1 N5 2.131(3)
Ru1 P1 2.2775(10)
Ru1 Cl1 2.4319(9)
P1 C13 1.820(5)
P1 C14 1.824(4)
P1 C12 1.831(5)
N1 C1 1.331(5)
N1 N2 1.364(4)
N2 C3 1.346(5)
N2 B1 1.542(5)
N3 C4 1.332(5)
N3 N4 1.364(4)
N4 C6 1.357(5)
N4 B1 1.534(6)
N5 C7 1.320(5)
N5 N6 1.373(4)
N6 C9 1.343(5)
N6 B1 1.533(6)
N7 C10 1.130(4)
C1 C2 1.384(6)
C2 C3 1.364(6)
C4 C5 1.390(6)
C5 C6 1.354(7)
C7 C8 1.381(6)
C8 C9 1.370(6)
C10 C11 1.450(5)
Ru2 N14 2.009(3)
Ru2 N8 2.059(3)
Ru2 N10 2.071(3)
Ru2 N12 2.127(3)
Ru2 P2 2.2775(10)
Ru2 Cl2 2.4297(9)
P2 C26 1.817(4)
P2 C28 1.818(5)
P2 C27 1.821(5)
N8 C15 1.328(5)
N8 N9 1.367(4)
N9 C17 1.349(5)
N9 B2 1.541(5)
N10 C18 1.333(5)
N10 N11 1.364(4)
N11 C20 1.354(5)
N11 B2 1.542(6)
N12 C21 1.322(5)
N12 N13 1.378(4)
N13 C23 1.344(5)
N13 B2 1.528(5)
N14 C24 1.128(4)
C15 C16 1.396(6)
C16 C17 1.363(6)
C18 C19 1.391(6)
C19 C20 1.347(7)
C21 C22 1.398(6)
C22 C23 1.361(6)
C24 C25 1.446(5)
